data_7008235
loop_
_publ_author_name
'Zhao, Wei'
'Fan, Jian'
'Song, You'
'Kawaguchi, Hiroyuki'
'Okamura, Taka-aki'
'Sun, Wei-Yin'
'Ueyama, Norikazu'

_publ_section_title
;
 Syntheses, crystal structures and properties of novel copper(II)
 complexes obtained by reactions of copper(II) sulfate pentahydrate
 with tripodal ligands.
;
_journal_issue 8
_journal_name_full 'Dalton transactions (Cambridge, England : 2003)'
_journal_page_first 1509
_journal_page_last 1517
_journal_paper_doi 10.1039/b419418g
_journal_year 2005
_chemical_formula_moiety 'C17 H29 Cu N6 O10.50 S '
_chemical_formula_sum 'C17 H29 Cu N6 O10.5 S'
_chemical_formula_weight 581.06
_chemical_name_common (Cu(3)(H2O))SO4-5.5(H2O)
_chemical_name_systematic
;
?
;
_space_group_IT_number 2
_symmetry_cell_setting triclinic
_symmetry_Int_Tables_number 2
_symmetry_space_group_name_Hall '-P 1'
_symmetry_space_group_name_H-M 'P -1'
_atom_sites_solution_hydrogens geom
_atom_sites_solution_primary direct
_atom_sites_solution_secondary difmap
_audit_creation_date 'Thu Feb 3 21:43:02 2005'
_audit_creation_method SHELXL-97
_cell_angle_alpha 83.533(17)
_cell_angle_beta 86.67(3)
_cell_angle_gamma 83.22(3)
_cell_formula_units_Z 2
_cell_length_a 8.010(5)
_cell_length_b 11.542(4)
_cell_length_c 13.090(5)
_cell_measurement_reflns_used 3207
_cell_measurement_temperature 200
_cell_measurement_theta_max 27.6
_cell_measurement_theta_min 3.1
_cell_volume 1192.8(10)
_computing_structure_refinement 'SHELXL-97 (Sheldrick, 1997)'
_computing_structure_solution 'SIR92 (Altomare et al., 1994)'
_diffrn_ambient_temperature 200
_diffrn_detector_area_resol_mean 10.00
_diffrn_measured_fraction_theta_full 0.987
_diffrn_measured_fraction_theta_max 0.987
_diffrn_measurement_device_type 'Rigaku RAXIS-RAPID Imaging Plate'
_diffrn_measurement_method \w
_diffrn_radiation_monochromator graphite
_diffrn_radiation_source 'fine-focus sealed tube'
_diffrn_radiation_type MoK\a
_diffrn_radiation_wavelength 0.71075
_diffrn_reflns_av_R_equivalents 0.0927
_diffrn_reflns_av_sigmaI/netI 0.1781
_diffrn_reflns_limit_h_max 10
_diffrn_reflns_limit_h_min -10
_diffrn_reflns_limit_k_max 14
_diffrn_reflns_limit_k_min -14
_diffrn_reflns_limit_l_max 16
_diffrn_reflns_limit_l_min -16
_diffrn_reflns_number 11788
_diffrn_reflns_theta_full 27.48
_diffrn_reflns_theta_max 27.48
_diffrn_reflns_theta_min 3.07
_exptl_absorpt_coefficient_mu 1.070
_exptl_absorpt_correction_type none
_exptl_crystal_colour blue
_exptl_crystal_density_diffrn 1.618
_exptl_crystal_density_method 'not measured'
_exptl_crystal_description block
_exptl_crystal_F_000 604
_exptl_crystal_size_max 0.250
_exptl_crystal_size_mid 0.200
_exptl_crystal_size_min 0.150
_refine_diff_density_max 0.764
_refine_diff_density_min -0.547
_refine_diff_density_rms 0.125
_refine_ls_extinction_method none
_refine_ls_goodness_of_fit_ref 0.830
_refine_ls_hydrogen_treatment constr
_refine_ls_matrix_type full
_refine_ls_number_parameters 328
_refine_ls_number_reflns 5395
_refine_ls_number_restraints 0
_refine_ls_restrained_S_all 0.830
_refine_ls_R_factor_all 0.0778
_refine_ls_R_factor_gt 0.0529
_refine_ls_shift/su_max 0.000
_refine_ls_shift/su_mean 0.000
_refine_ls_structure_factor_coef Fsqd
_refine_ls_weighting_details 'calc w=1/[\s^2^(Fo^2^)+(0.0000P)^2^+0.0000P] where P=(Fo^2^+2Fc^2^)/3'
_refine_ls_weighting_scheme calc
_refine_ls_wR_factor_gt 0.1233
_refine_ls_wR_factor_ref 0.1449
_reflns_number_gt 3135
_reflns_number_total 5395
_reflns_threshold_expression I>2\s(I)
_cod_data_source_file b419418g.txt
_cod_data_source_block 6
_cod_original_cell_volume 1192.8(9)
_cod_original_formula_sum 'C17 H29 Cu N6 O10.50 S'
_cod_database_code 7008235

loop_
_symmetry_equiv_pos_as_xyz
'x, y, z'
'-x, -y, -z'

loop_
_atom_site_label
_atom_site_type_symbol
_atom_site_fract_x
_atom_site_fract_y
_atom_site_fract_z
_atom_site_U_iso_or_equiv
_atom_site_adp_type
_atom_site_occupancy
_atom_site_symmetry_multiplicity
_atom_site_calc_flag
_atom_site_refinement_flags
_atom_site_disorder_assembly
_atom_site_disorder_group
Cu1 Cu 0.0000 1.0000 0.0000 0.02370(19) Uani 1 2 d S . .
Cu2 Cu 0.0000 0.5000 0.5000 0.02416(19) Uani 1 2 d S . .
S1 S 0.20509(13) 0.86308(8) 0.23095(7) 0.0244(2) Uani 1 1 d . . .
O1 O 0.2466(3) 1.0165(2) -0.01027(18) 0.0258(6) Uani 1 1 d . . .
H1 H 0.2994 0.9871 0.0498 0.031 Uiso 1 1 d . . .
H2 H 0.3087 0.9639 -0.0602 0.026 Uiso 1 1 d . . .
O2 O 0.1962(4) 0.6517(2) 0.46225(19) 0.0376(7) Uani 1 1 d . . .
O3 O 0.4257(4) 0.9285(2) 0.82720(19) 0.0351(7) Uani 1 1 d . . .
O4 O 0.4991(5) 0.9060(3) 0.4410(2) 0.0584(10) Uani 1 1 d . . .
O5 O 0.2104(5) 0.0231(3) 0.6700(2) 0.0606(10) Uani 1 1 d . . .
O6 O 0.6678(5) 0.2325(3) 0.3920(3) 0.0660(11) Uani 1 1 d . . .
O7 O 0.0437(14) 0.9764(12) 0.5109(12) 0.093(4) Uani 0.50 1 d P . .
O11 O 0.3440(4) 0.9166(2) 0.1711(2) 0.0381(7) Uani 1 1 d . . .
O12 O 0.0436(3) 0.9077(2) 0.18211(19) 0.0272(6) Uani 1 1 d . . .
O13 O 0.2000(5) 0.8915(3) 0.3371(2) 0.0589(10) Uani 1 1 d . . .
O14 O 0.2340(4) 0.7352(2) 0.2292(2) 0.0424(8) Uani 1 1 d . . .
N11 N 0.1357(4) 0.6592(2) -0.0640(2) 0.0233(7) Uani 1 1 d . . .
N12 N 0.0448(4) 0.8452(2) -0.0541(2) 0.0240(7) Uani 1 1 d . . .
N31 N 0.3172(4) 0.3546(2) 0.2725(2) 0.0229(7) Uani 1 1 d . . .
N32 N 0.1289(4) 0.4062(3) 0.3941(2) 0.0258(7) Uani 1 1 d . . .
N51 N 0.2718(4) 0.3112(2) -0.2611(2) 0.0220(7) Uani 1 1 d . . .
N52 N 0.1586(4) 0.4150(3) -0.3969(2) 0.0242(7) Uani 1 1 d . . .
C1 C 0.2084(5) 0.5423(3) -0.0353(3) 0.0210(8) Uani 1 1 d . . .
C2 C 0.2837(5) 0.5125(3) 0.0586(3) 0.0224(8) Uani 1 1 d . . .
H3 H 0.2848 0.5697 0.1052 0.027 Uiso 1 1 calc R . .
C3 C 0.3581(5) 0.3975(3) 0.0839(3) 0.0211(8) Uani 1 1 d . . .
C4 C 0.3570(5) 0.3146(3) 0.0149(3) 0.0235(8) Uani 1 1 d . . .
H4 H 0.4077 0.2367 0.0321 0.028 Uiso 1 1 calc R . .
C5 C 0.2823(5) 0.3449(3) -0.0794(2) 0.0230(9) Uani 1 1 d . . .
C6 C 0.2069(5) 0.4578(3) -0.1039(3) 0.0238(9) Uani 1 1 d . . .
H5 H 0.1539 0.4782 -0.1675 0.029 Uiso 1 1 calc R . .
C12 C 0.1189(5) 0.7497(3) -0.0051(3) 0.0284(10) Uani 1 1 d . . .
H6 H 0.1562 0.7444 0.0630 0.034 Uiso 1 1 calc R . .
C13 C 0.0103(6) 0.8174(3) -0.1488(3) 0.0323(10) Uani 1 1 d . . .
H7 H -0.0432 0.8699 -0.2013 0.039 Uiso 1 1 calc R . .
C14 C 0.0646(6) 0.7033(3) -0.1558(3) 0.0378(12) Uani 1 1 d . . .
H8 H 0.0556 0.6612 -0.2132 0.045 Uiso 1 1 calc R . .
C31 C 0.4409(5) 0.3659(3) 0.1857(2) 0.0231(8) Uani 1 1 d . . .
H9 H 0.5141 0.2908 0.1836 0.028 Uiso 1 1 calc R . .
H10 H 0.5128 0.4272 0.1964 0.028 Uiso 1 1 calc R . .
C32 C 0.2330(5) 0.4446(3) 0.3198(3) 0.0291(9) Uani 1 1 d . . .
H11 H 0.2474 0.5250 0.3016 0.035 Uiso 1 1 calc R . .
C33 C 0.1486(6) 0.2843(3) 0.3963(3) 0.0310(10) Uani 1 1 d . . .
H12 H 0.0901 0.2316 0.4422 0.037 Uiso 1 1 calc R . .
C34 C 0.2652(6) 0.2535(3) 0.3219(3) 0.0313(10) Uani 1 1 d . . .
H13 H 0.3037 0.1759 0.3069 0.038 Uiso 1 1 calc R . .
C51 C 0.2826(5) 0.2541(3) -0.1568(2) 0.0223(8) Uani 1 1 d . . .
H14 H 0.3871 0.1992 -0.1514 0.027 Uiso 1 1 calc R . .
H15 H 0.1859 0.2082 -0.1400 0.027 Uiso 1 1 calc R . .
C52 C 0.1279(5) 0.3500(3) -0.3097(3) 0.0209(8) Uani 1 1 d . . .
H16 H 0.0190 0.3328 -0.2844 0.025 Uiso 1 1 calc R . .
C53 C 0.3299(6) 0.4164(4) -0.4056(3) 0.0343(10) Uani 1 1 d . . .
H17 H 0.3899 0.4552 -0.4614 0.041 Uiso 1 1 calc R . .
C54 C 0.4007(5) 0.3528(3) -0.3210(3) 0.0301(9) Uani 1 1 d . . .
H18 H 0.5169 0.3403 -0.3069 0.036 Uiso 1 1 calc R . .

loop_
_atom_site_aniso_label
_atom_site_aniso_U_11
_atom_site_aniso_U_22
_atom_site_aniso_U_33
_atom_site_aniso_U_23
_atom_site_aniso_U_13
_atom_site_aniso_U_12
Cu1 0.0250(4) 0.0159(3) 0.0293(4) -0.0022(3) 0.0010(3) 0.0004(3)
Cu2 0.0236(4) 0.0319(4) 0.0143(3) 0.0013(3) 0.0002(3) 0.0033(3)
S1 0.0236(6) 0.0267(5) 0.0221(5) 0.0017(4) -0.0023(4) -0.0028(4)
O1 0.0272(18) 0.0244(13) 0.0253(13) -0.0019(11) -0.0010(12) -0.0009(12)
O2 0.040(2) 0.0382(16) 0.0341(15) 0.0055(13) 0.0018(14) -0.0117(14)
O3 0.035(2) 0.0330(15) 0.0375(15) -0.0088(13) 0.0012(14) -0.0015(13)
O4 0.063(3) 0.066(2) 0.051(2) -0.0146(18) -0.0009(19) -0.019(2)
O5 0.040(2) 0.089(3) 0.0504(19) -0.0101(18) 0.0009(18) 0.0036(19)
O6 0.068(3) 0.072(2) 0.063(2) -0.0052(19) -0.020(2) -0.017(2)
O7 0.060(10) 0.115(11) 0.107(7) -0.059(8) -0.005(8) 0.021(6)
O11 0.028(2) 0.0476(17) 0.0379(16) 0.0126(14) -0.0077(14) -0.0124(15)
O12 0.0205(17) 0.0243(13) 0.0339(14) 0.0037(11) -0.0022(12) 0.0033(11)
O13 0.053(3) 0.097(3) 0.0268(16) -0.0179(17) -0.0035(16) 0.005(2)
O14 0.036(2) 0.0209(14) 0.067(2) 0.0090(14) -0.0137(17) 0.0000(13)
N11 0.033(2) 0.0150(14) 0.0210(15) -0.0013(12) -0.0020(14) 0.0008(13)
N12 0.030(2) 0.0170(15) 0.0251(16) 0.0003(13) -0.0031(15) -0.0022(14)
N31 0.026(2) 0.0249(16) 0.0175(14) -0.0036(13) -0.0017(13) 0.0016(14)
N32 0.024(2) 0.0311(17) 0.0192(15) 0.0043(13) 0.0029(14) 0.0022(14)
N51 0.028(2) 0.0191(15) 0.0188(15) -0.0021(13) -0.0023(14) -0.0010(14)
N52 0.023(2) 0.0297(17) 0.0197(15) -0.0007(14) -0.0029(14) -0.0017(14)
C1 0.024(2) 0.0159(17) 0.0217(18) -0.0006(15) -0.0006(16) 0.0032(15)
C2 0.028(2) 0.0202(18) 0.0183(17) -0.0022(15) 0.0026(16) 0.0000(16)
C3 0.021(2) 0.0250(18) 0.0172(17) -0.0004(15) 0.0029(15) -0.0039(16)
C4 0.024(2) 0.0190(18) 0.0244(18) 0.0003(15) 0.0030(16) 0.0039(16)
C5 0.030(3) 0.0208(18) 0.0174(17) -0.0026(15) 0.0032(16) -0.0019(16)
C6 0.030(3) 0.0204(18) 0.0195(17) -0.0009(15) -0.0012(16) 0.0027(16)
C12 0.040(3) 0.0216(19) 0.0243(19) -0.0091(16) -0.0030(18) 0.0030(18)
C13 0.047(3) 0.0213(19) 0.027(2) 0.0011(17) -0.016(2) 0.0040(18)
C14 0.061(4) 0.023(2) 0.026(2) 0.0008(17) -0.008(2) 0.006(2)
C31 0.026(2) 0.0260(19) 0.0171(17) -0.0050(15) -0.0009(16) -0.0012(17)
C32 0.031(3) 0.029(2) 0.0242(19) 0.0020(16) 0.0033(18) 0.0024(18)
C33 0.033(3) 0.030(2) 0.030(2) 0.0029(17) 0.0012(19) -0.0082(18)
C34 0.040(3) 0.027(2) 0.028(2) -0.0057(17) -0.0039(19) -0.0033(19)
C51 0.030(3) 0.0178(17) 0.0182(17) -0.0007(15) -0.0047(16) 0.0016(16)
C52 0.021(2) 0.0208(18) 0.0212(18) -0.0037(15) -0.0011(16) -0.0020(16)
C53 0.026(3) 0.045(2) 0.027(2) 0.0070(18) 0.0057(18) 0.003(2)
C54 0.019(2) 0.037(2) 0.032(2) -0.0007(18) 0.0014(18) 0.0009(18)

loop_
_atom_type_symbol
_atom_type_description
_atom_type_scat_dispersion_real
_atom_type_scat_dispersion_imag
_atom_type_scat_source
Cu Cu 0.3201 1.2651 'International Tables Vol C Tables 4.2.6.8 and 6.1.1.4'
S S 0.1246 0.1234 'International Tables Vol C Tables 4.2.6.8 and 6.1.1.4'
O O 0.0106 0.0060 'International Tables Vol C Tables 4.2.6.8 and 6.1.1.4'
N N 0.0061 0.0033 'International Tables Vol C Tables 4.2.6.8 and 6.1.1.4'
C C 0.0033 0.0016 'International Tables Vol C Tables 4.2.6.8 and 6.1.1.4'
H H 0.0000 0.0000 'International Tables Vol C Tables 4.2.6.8 and 6.1.1.4'

loop_
_geom_angle_atom_site_label_1
_geom_angle_atom_site_label_2
_geom_angle_atom_site_label_3
_geom_angle
_geom_angle_site_symmetry_1
_geom_angle_site_symmetry_3
_geom_angle_publ_flag
N12 Cu1 N12 180.00(15) . 2_575 ?
N12 Cu1 O1 90.23(12) . . ?
N12 Cu1 O1 89.77(12) 2_575 . ?
N12 Cu1 O1 89.77(12) . 2_575 ?
N12 Cu1 O1 90.23(12) 2_575 2_575 ?
O1 Cu1 O1 180.0 . 2_575 ?
N52 Cu2 N52 180.00(15) 2_565 1_556 ?
N52 Cu2 N32 92.68(12) 2_565 . ?
N52 Cu2 N32 87.32(12) 1_556 . ?
N52 Cu2 N32 87.32(12) 2_565 2_566 ?
N52 Cu2 N32 92.68(12) 1_556 2_566 ?
N32 Cu2 N32 179.998(1) . 2_566 ?
O13 S1 O14 109.7(2) . . ?
O13 S1 O11 109.84(18) . . ?
O14 S1 O11 108.67(19) . . ?
O13 S1 O12 110.61(18) . . ?
O14 S1 O12 108.91(15) . . ?
O11 S1 O12 109.09(17) . . ?
Cu1 O1 H1 112.0 . . ?
Cu1 O1 H2 111.0 . . ?
H1 O1 H2 100.0 . . ?
C12 N11 C14 105.8(3) . . ?
C12 N11 C1 126.7(3) . . ?
C14 N11 C1 127.4(3) . . ?
C12 N12 C13 106.7(3) . . ?
C12 N12 Cu1 125.5(2) . . ?
C13 N12 Cu1 127.8(2) . . ?
C32 N31 C34 106.7(3) . . ?
C32 N31 C31 125.9(3) . . ?
C34 N31 C31 127.4(3) . . ?
C32 N32 C33 105.9(3) . . ?
C32 N32 Cu2 127.1(3) . . ?
C33 N32 Cu2 126.2(3) . . ?
C52 N51 C54 107.3(3) . . ?
C52 N51 C51 125.8(3) . . ?
C54 N51 C51 126.1(3) . . ?
C52 N52 C53 105.9(3) . . ?
C52 N52 Cu2 130.2(3) . 1_554 ?
C53 N52 Cu2 123.9(3) . 1_554 ?
C2 C1 C6 120.1(3) . . ?
C2 C1 N11 120.7(3) . . ?
C6 C1 N11 119.2(3) . . ?
C1 C2 C3 119.6(3) . . ?
C1 C2 H3 120.2 . . ?
C3 C2 H3 120.2 . . ?
C4 C3 C2 119.8(3) . . ?
C4 C3 C31 120.9(3) . . ?
C2 C3 C31 119.3(3) . . ?
C3 C4 C5 120.5(3) . . ?
C3 C4 H4 119.7 . . ?
C5 C4 H4 119.7 . . ?
C6 C5 C4 119.7(3) . . ?
C6 C5 C51 119.5(3) . . ?
C4 C5 C51 120.8(3) . . ?
C5 C6 C1 120.3(3) . . ?
C5 C6 H5 119.9 . . ?
C1 C6 H5 119.9 . . ?
N12 C12 N11 111.3(3) . . ?
N12 C12 H6 124.3 . . ?
N11 C12 H6 124.3 . . ?
C14 C13 N12 109.0(3) . . ?
C14 C13 H7 125.5 . . ?
N12 C13 H7 125.5 . . ?
C13 C14 N11 107.1(3) . . ?
C13 C14 H8 126.4 . . ?
N11 C14 H8 126.4 . . ?
N31 C31 C3 112.2(3) . . ?
N31 C31 H9 109.2 . . ?
C3 C31 H9 109.2 . . ?
N31 C31 H10 109.2 . . ?
C3 C31 H10 109.2 . . ?
H9 C31 H10 107.9 . . ?
N32 C32 N31 111.4(3) . . ?
N32 C32 H11 124.3 . . ?
N31 C32 H11 124.3 . . ?
C34 C33 N32 108.6(4) . . ?
C34 C33 H12 125.7 . . ?
N32 C33 H12 125.7 . . ?
C33 C34 N31 107.4(3) . . ?
C33 C34 H13 126.3 . . ?
N31 C34 H13 126.3 . . ?
N51 C51 C5 110.9(3) . . ?
N51 C51 H14 109.5 . . ?
C5 C51 H14 109.5 . . ?
N51 C51 H15 109.5 . . ?
C5 C51 H15 109.5 . . ?
H14 C51 H15 108.0 . . ?
N52 C52 N51 111.2(4) . . ?
N52 C52 H16 124.4 . . ?
N51 C52 H16 124.4 . . ?
C54 C53 N52 109.2(4) . . ?
C54 C53 H17 125.4 . . ?
N52 C53 H17 125.4 . . ?
N51 C54 C53 106.4(4) . . ?
N51 C54 H18 126.8 . . ?
C53 C54 H18 126.8 . . ?

loop_
_geom_bond_atom_site_label_1
_geom_bond_atom_site_label_2
_geom_bond_distance
_geom_bond_site_symmetry_2
_geom_bond_publ_flag
Cu1 N12 1.981(3) . ?
Cu1 N12 1.981(3) 2_575 ?
Cu1 O1 2.002(3) . ?
Cu1 O1 2.002(3) 2_575 ?
Cu2 N52 2.001(3) 2_565 ?
Cu2 N52 2.001(3) 1_556 ?
Cu2 N32 2.017(3) . ?
Cu2 N32 2.017(3) 2_566 ?
S1 O13 1.461(3) . ?
S1 O14 1.469(3) . ?
S1 O11 1.478(3) . ?
S1 O12 1.487(3) . ?
O1 H1 0.9300 . ?
O1 H2 1.0100 . ?
O7 O7 0.876(17) 2_576 ?
N11 C12 1.356(4) . ?
N11 C14 1.378(5) . ?
N11 C1 1.424(4) . ?
N12 C12 1.307(5) . ?
N12 C13 1.366(4) . ?
N31 C32 1.360(4) . ?
N31 C34 1.367(5) . ?
N31 C31 1.468(4) . ?
N32 C32 1.316(5) . ?
N32 C33 1.395(4) . ?
N51 C52 1.354(5) . ?
N51 C54 1.360(5) . ?
N51 C51 1.451(4) . ?
N52 C52 1.320(4) . ?
N52 C53 1.372(5) . ?
N52 Cu2 2.001(3) 1_554 ?
C1 C2 1.390(5) . ?
C1 C6 1.400(4) . ?
C2 C3 1.401(5) . ?
C2 H3 0.9500 . ?
C3 C4 1.388(4) . ?
C3 C31 1.511(5) . ?
C4 C5 1.394(5) . ?
C4 H4 0.9500 . ?
C5 C6 1.381(5) . ?
C5 C51 1.536(4) . ?
C6 H5 0.9500 . ?
C12 H6 0.9500 . ?
C13 C14 1.349(5) . ?
C13 H7 0.9500 . ?
C14 H8 0.9500 . ?
C31 H9 0.9900 . ?
C31 H10 0.9900 . ?
C32 H11 0.9500 . ?
C33 C34 1.357(5) . ?
C33 H12 0.9500 . ?
C34 H13 0.9500 . ?
C51 H14 0.9900 . ?
C51 H15 0.9900 . ?
C52 H16 0.9500 . ?
C53 C54 1.370(5) . ?
C53 H17 0.9500 . ?
C54 H18 0.9500 . ?

loop_
_geom_torsion_atom_site_label_1
_geom_torsion_atom_site_label_2
_geom_torsion_atom_site_label_3
_geom_torsion_atom_site_label_4
_geom_torsion
_geom_torsion_site_symmetry_1
_geom_torsion_site_symmetry_2
_geom_torsion_site_symmetry_3
_geom_torsion_site_symmetry_4
_geom_torsion_publ_flag
O1 Cu1 N12 C12 69.7(4) . . . . ?
O1 Cu1 N12 C12 -110.3(4) 2_575 . . . ?
O1 Cu1 N12 C13 -108.2(3) . . . . ?
O1 Cu1 N12 C13 71.8(3) 2_575 . . . ?
N52 Cu2 N32 C32 72.7(3) 2_565 . . . ?
N52 Cu2 N32 C32 -107.3(3) 1_556 . . . ?
N52 Cu2 N32 C33 -119.5(3) 2_565 . . . ?
N52 Cu2 N32 C33 60.5(3) 1_556 . . . ?
C12 N11 C1 C2 -5.1(6) . . . . ?
C14 N11 C1 C2 176.5(4) . . . . ?
C12 N11 C1 C6 176.4(4) . . . . ?
C14 N11 C1 C6 -2.0(6) . . . . ?
C6 C1 C2 C3 0.1(6) . . . . ?
N11 C1 C2 C3 -178.4(4) . . . . ?
C1 C2 C3 C4 0.5(6) . . . . ?
C1 C2 C3 C31 179.5(3) . . . . ?
C2 C3 C4 C5 -0.1(6) . . . . ?
C31 C3 C4 C5 -179.2(4) . . . . ?
C3 C4 C5 C6 -0.7(6) . . . . ?
C3 C4 C5 C51 179.2(4) . . . . ?
C4 C5 C6 C1 1.3(6) . . . . ?
C51 C5 C6 C1 -178.7(3) . . . . ?
C2 C1 C6 C5 -0.9(6) . . . . ?
N11 C1 C6 C5 177.6(4) . . . . ?
C13 N12 C12 N11 0.3(5) . . . . ?
Cu1 N12 C12 N11 -178.1(3) . . . . ?
C14 N11 C12 N12 -0.6(5) . . . . ?
C1 N11 C12 N12 -179.3(4) . . . . ?
C12 N12 C13 C14 0.2(5) . . . . ?
Cu1 N12 C13 C14 178.4(3) . . . . ?
N12 C13 C14 N11 -0.5(5) . . . . ?
C12 N11 C14 C13 0.6(5) . . . . ?
C1 N11 C14 C13 179.3(4) . . . . ?
C32 N31 C31 C3 -81.0(4) . . . . ?
C34 N31 C31 C3 99.7(4) . . . . ?
C4 C3 C31 N31 -105.9(4) . . . . ?
C2 C3 C31 N31 75.0(4) . . . . ?
C33 N32 C32 N31 1.0(4) . . . . ?
Cu2 N32 C32 N31 170.7(2) . . . . ?
C34 N31 C32 N32 -1.5(4) . . . . ?
C31 N31 C32 N32 179.1(3) . . . . ?
C32 N32 C33 C34 -0.2(4) . . . . ?
Cu2 N32 C33 C34 -170.0(3) . . . . ?
N32 C33 C34 N31 -0.7(5) . . . . ?
C32 N31 C34 C33 1.3(4) . . . . ?
C31 N31 C34 C33 -179.3(3) . . . . ?
C52 N51 C51 C5 -88.9(4) . . . . ?
C54 N51 C51 C5 79.1(4) . . . . ?
C6 C5 C51 N51 26.1(5) . . . . ?
C4 C5 C51 N51 -153.8(4) . . . . ?
C53 N52 C52 N51 1.0(4) . . . . ?
Cu2 N52 C52 N51 -178.16(19) 1_554 . . . ?
C54 N51 C52 N52 -0.5(4) . . . . ?
C51 N51 C52 N52 169.4(3) . . . . ?
C52 N52 C53 C54 -1.1(4) . . . . ?
Cu2 N52 C53 C54 178.1(2) 1_554 . . . ?
C52 N51 C54 C53 -0.2(4) . . . . ?
C51 N51 C54 C53 -170.1(3) . . . . ?
N52 C53 C54 N51 0.8(4) . . . . ?
